data_7010551
loop_
_publ_author_name
'Lisovskii, Anatoli'
'Botoshansky, Mark'
'Eisen, Moris S.'

_publ_section_title
;
 Towards the formation of dimeric and trimeric lithium benzamidinates:
 characterization of intermediate structures
;
_journal_issue 11
_journal_name_full 'Journal of the Chemical Society, Dalton Transactions'
_journal_page_first 1692
_journal_paper_doi 10.1039/b100251l
_journal_year 2001
_chemical_formula_sum 'C32 H60 Li2 N4 O Si4'
_chemical_formula_weight 643.08
_chemical_name_common Complex-1
_chemical_name_systematic
; 
? 
;
_space_group_IT_number 14
_symmetry_cell_setting monoclinic
_symmetry_space_group_name_Hall '-P 2yn'
_symmetry_space_group_name_H-M 'P 1 21/n 1'
_atom_sites_solution_hydrogens geom
_atom_sites_solution_primary direct
_atom_sites_solution_secondary difmap
_audit_creation_method SHELXL-97
_cell_angle_alpha 90.00
_cell_angle_beta 94.79(3)
_cell_angle_gamma 90.00
_cell_formula_units_Z 4
_cell_length_a 10.752(3)
_cell_length_b 10.695(3)
_cell_length_c 36.613(9)
_cell_measurement_reflns_used 22
_cell_measurement_temperature 220(2)
_cell_measurement_theta_max 9.6
_cell_measurement_theta_min 2.2
_cell_volume 4196(2)
_computing_cell_refinement 'Philips PW 1100/20 (Philips, 1973)'
_computing_data_collection 'Philips PW 1100/20 (Philips, 1973)'
_computing_data_reduction 'PROCN (Philips, 1973)'
_computing_molecular_graphics 'TEXSAN  v.1.10 (MSC, 2000)'
_computing_structure_refinement 'SHELXL-97 (Sheldrick, 1997)'
_computing_structure_solution 'SHELXS-97 (Sheldrick, 1990)'
_diffrn_ambient_temperature 220(2)
_diffrn_measured_fraction_theta_full 0.984
_diffrn_measured_fraction_theta_max 0.984
_diffrn_measurement_device 'Philips PW 1100 four-cicle diffractometer'
_diffrn_measurement_method \w/2\q
_diffrn_radiation_monochromator graphite
_diffrn_radiation_source 'fine-focus sealed tube'
_diffrn_radiation_type MoK\a
_diffrn_radiation_wavelength 0.71069
_diffrn_reflns_av_R_equivalents 0.1611
_diffrn_reflns_av_sigmaI/netI 0.4854
_diffrn_reflns_limit_h_max 12
_diffrn_reflns_limit_h_min -12
_diffrn_reflns_limit_k_max 12
_diffrn_reflns_limit_k_min 0
_diffrn_reflns_limit_l_max 43
_diffrn_reflns_limit_l_min 0
_diffrn_reflns_number 7583
_diffrn_reflns_theta_full 25.00
_diffrn_reflns_theta_max 25.00
_diffrn_reflns_theta_min 2.03
_diffrn_standards_decay_% '8.7, 2.1, 4.6'
_diffrn_standards_interval_time '120 min'
_diffrn_standards_number 3
_exptl_absorpt_coefficient_mu 0.168
_exptl_absorpt_correction_T_max 0.9592
_exptl_absorpt_correction_T_min 0.9359
_exptl_absorpt_correction_type none
_exptl_crystal_colour colourless
_exptl_crystal_density_diffrn 1.018
_exptl_crystal_density_method 'not measured'
_exptl_crystal_description prism
_exptl_crystal_F_000 1400
_exptl_crystal_size_max 0.40
_exptl_crystal_size_mid 0.30
_exptl_crystal_size_min 0.25
_refine_diff_density_max 0.085
_refine_diff_density_min -0.216
_refine_diff_density_rms 0.052
_refine_ls_extinction_method none
_refine_ls_goodness_of_fit_ref 0.906
_refine_ls_hydrogen_treatment mixed
_refine_ls_matrix_type full
_refine_ls_number_parameters 404
_refine_ls_number_reflns 7279
_refine_ls_number_restraints 0
_refine_ls_restrained_S_all 0.906
_refine_ls_R_factor_all 0.2635
_refine_ls_R_factor_gt 0.0866
_refine_ls_shift/su_max 0.049
_refine_ls_shift/su_mean 0.049
_refine_ls_structure_factor_coef Fsqd
_refine_ls_weighting_details 'calc w=1/[\s^2^(Fo^2^)+(0.0154P)^2^+0.0000P] where P=(Fo^2^+2Fc^2^)/3'
_refine_ls_weighting_scheme calc
_refine_ls_wR_factor_gt 0.1209
_refine_ls_wR_factor_ref 0.1573
_reflns_number_gt 1666
_reflns_number_total 7279
_reflns_threshold_expression >2sigma(I)
_cod_data_source_file b100251l.txt
_cod_data_source_block complex1
_cod_depositor_comments
;
The following automatic conversions were performed:
'_symmetry_cell_setting' value 'Monoclinic' changed to 'monoclinic'
according to '/home/saulius/struct/CIF-dictionaries/cif_core.dic'
dictionary named 'cif_core.dic' version 2.4.1 from 2010-06-29.

Automatic conversion script
Id: cif_fix_enum 1527 2010-12-29 10:47:43Z saulius 
;
_cod_original_sg_symbol_H-M P21/n
_cod_database_code 7010551

loop_
_symmetry_equiv_pos_as_xyz
'x, y, z'
'-x+1/2, y+1/2, -z+1/2'
'-x, -y, -z'
'x-1/2, -y-1/2, z-1/2'

loop_
_atom_site_label
_atom_site_type_symbol
_atom_site_fract_x
_atom_site_fract_y
_atom_site_fract_z
_atom_site_U_iso_or_equiv
_atom_site_adp_type
_atom_site_occupancy
_atom_site_symmetry_multiplicity
_atom_site_calc_flag
_atom_site_refinement_flags
_atom_site_disorder_assembly
_atom_site_disorder_group
Li1 Li 0.0711(4) 0.0892(4) 0.34148(14) 0.060(2) Uani 1 1 d . . .
Li2 Li 0.1610(4) 0.2117(5) 0.39373(16) 0.076(2) Uani 1 1 d . . .
Si1 Si 0.35487(7) 0.04116(8) 0.36042(2) 0.0539(3) Uani 1 1 d . . .
Si2 Si 0.16541(8) -0.08088(8) 0.40271(2) 0.0584(3) Uani 1 1 d . . .
Si3 Si -0.09145(9) 0.29063(11) 0.43730(2) 0.0817(4) Uani 1 1 d . . .
Si4 Si 0.06301(8) 0.35046(9) 0.29862(2) 0.0633(4) Uani 1 1 d . . .
N1 N 0.21050(17) 0.03697(17) 0.37594(5) 0.0369(8) Uani 1 1 d . . .
N2 N -0.01646(18) 0.2604(2) 0.39897(6) 0.0539(9) Uani 1 1 d . . .
N3 N 0.03957(17) 0.27612(19) 0.33909(5) 0.0439(8) Uani 1 1 d . . .
N4 N 0.2738(2) 0.3339(2) 0.42310(7) 0.0858(11) Uani 1 1 d . . .
C1 C -0.0311(2) 0.3098(2) 0.36611(7) 0.0433(10) Uani 1 1 d . . .
C2 C -0.1287(2) 0.4108(2) 0.35776(6) 0.0430(10) Uani 1 1 d . . .
C3 C -0.2496(2) 0.3759(2) 0.34647(7) 0.0490(11) Uani 1 1 d . . .
H3 H -0.2680 0.2902 0.3440 0.059 Uiso 1 1 calc . . .
C4 C -0.3447(2) 0.4612(3) 0.33867(7) 0.0566(11) Uani 1 1 d . . .
H4 H -0.4264 0.4329 0.3324 0.068 Uiso 1 1 calc . . .
C5 C -0.3198(2) 0.5890(3) 0.34004(7) 0.0608(12) Uani 1 1 d . . .
C6 C -0.2000(2) 0.6248(2) 0.35103(7) 0.0552(11) Uani 1 1 d . . .
H6 H -0.1817 0.7107 0.3525 0.066 Uiso 1 1 calc . . .
C7 C -0.1059(2) 0.5409(3) 0.35990(7) 0.0607(12) Uani 1 1 d . . .
H7 H -0.0254 0.5701 0.3675 0.073 Uiso 1 1 calc . . .
C8 C -0.4192(2) 0.6844(3) 0.33016(8) 0.0950(15) Uani 1 1 d . . .
H8A H -0.5006 0.6482 0.3330 0.143 Uiso 1 1 calc R . .
H8B H -0.4148 0.7102 0.3049 0.143 Uiso 1 1 calc R . .
H8C H -0.4066 0.7564 0.3461 0.143 Uiso 1 1 calc R . .
C9 C 0.3340(3) 0.4187(2) 0.43313(7) 0.0617(12) Uani 1 1 d . . .
C10 C 0.4135(3) 0.5192(2) 0.44369(7) 0.0558(11) Uani 1 1 d . . .
C11 C 0.3877(3) 0.5898(3) 0.47270(8) 0.0774(13) Uani 1 1 d . . .
H11 H 0.3161 0.5710 0.4847 0.093 Uiso 1 1 calc . . .
C12 C 0.4622(3) 0.6889(3) 0.48555(7) 0.0766(13) Uani 1 1 d . . .
H12 H 0.4445 0.7341 0.5065 0.092 Uiso 1 1 calc . . .
C13 C 0.5636(3) 0.7187(3) 0.46631(8) 0.0820(14) Uani 1 1 d . . .
C14 C 0.5911(2) 0.6490(3) 0.43791(8) 0.0719(13) Uani 1 1 d . . .
H14 H 0.6622 0.6689 0.4258 0.086 Uiso 1 1 calc . . .
C15 C 0.5180(2) 0.5479(3) 0.42562(7) 0.0693(13) Uani 1 1 d . . .
H15 H 0.5390 0.5000 0.4055 0.083 Uiso 1 1 calc . . .
C16 C 0.6511(3) 0.8272(3) 0.47674(9) 0.1322(17) Uani 1 1 d . . .
H16A H 0.6352 0.8578 0.5009 0.198 Uiso 1 1 calc R . .
H16B H 0.6369 0.8940 0.4589 0.198 Uiso 1 1 calc R . .
H16C H 0.7369 0.7990 0.4771 0.198 Uiso 1 1 calc R . .
C17 C -0.1544(3) 0.0153(5) 0.29174(9) 0.171(2) Uani 1 1 d D . .
H17A H -0.1511 0.0906 0.2766 0.205 Uiso 1 1 calc . . .
H17B H -0.1872 -0.0525 0.2757 0.205 Uiso 1 1 calc . . .
C18 C -0.2355(3) 0.0357(3) 0.31688(8) 0.1308(18) Uani 1 1 d D . .
H18A H -0.3122 0.0698 0.3051 0.196 Uiso 1 1 calc R . .
H18B H -0.1998 0.0945 0.3350 0.196 Uiso 1 1 calc R . .
H18C H -0.2532 -0.0425 0.3288 0.196 Uiso 1 1 calc R . .
C19 C 0.0059(4) -0.1404(4) 0.29436(9) 0.142(2) Uani 1 1 d D . .
H19A H 0.0835 -0.1628 0.3088 0.170 Uiso 1 1 calc . . .
H19B H -0.0585 -0.1994 0.3008 0.170 Uiso 1 1 calc . . .
C20 C 0.0241(3) -0.1563(4) 0.25725(8) 0.174(2) Uani 1 1 d D . .
H20A H 0.0269 -0.2448 0.2516 0.261 Uiso 1 1 calc R . .
H20B H 0.1022 -0.1174 0.2520 0.261 Uiso 1 1 calc R . .
H20C H -0.0442 -0.1175 0.2424 0.261 Uiso 1 1 calc R . .
C1S1 C 0.4856(2) -0.0180(3) 0.39410(7) 0.0719(13) Uani 1 1 d . . .
H1S1 H 0.4722 -0.1057 0.3992 0.108 Uiso 1 1 calc R . .
H2S1 H 0.4865 0.0296 0.4167 0.108 Uiso 1 1 calc R . .
H3S1 H 0.5649 -0.0079 0.3836 0.108 Uiso 1 1 calc R . .
C2S1 C 0.3634(2) -0.0497(3) 0.31655(7) 0.0751(13) Uani 1 1 d . . .
H4S1 H 0.3476 -0.1374 0.3210 0.113 Uiso 1 1 calc R . .
H5S1 H 0.4458 -0.0402 0.3080 0.113 Uiso 1 1 calc R . .
H6S1 H 0.3012 -0.0181 0.2981 0.113 Uiso 1 1 calc R . .
C3S1 C 0.4041(2) 0.2039(2) 0.34932(8) 0.0731(13) Uani 1 1 d . . .
H7S1 H 0.4473 0.2415 0.3709 0.110 Uiso 1 1 calc R . .
H8S1 H 0.3311 0.2534 0.3416 0.110 Uiso 1 1 calc R . .
H9S1 H 0.4596 0.2011 0.3297 0.110 Uiso 1 1 calc R . .
C1S2 C 0.2106(3) -0.2427(3) 0.38805(8) 0.0887(15) Uani 1 1 d . . .
H1S2 H 0.1758 -0.2580 0.3631 0.133 Uiso 1 1 calc R . .
H2S2 H 0.1783 -0.3042 0.4043 0.133 Uiso 1 1 calc R . .
H3S2 H 0.3008 -0.2492 0.3892 0.133 Uiso 1 1 calc R . .
C2S2 C -0.0094(2) -0.0828(3) 0.40249(7) 0.0784(13) Uani 1 1 d . . .
H4S2 H -0.0454 -0.1139 0.3791 0.118 Uiso 1 1 calc R . .
H5S2 H -0.0393 0.0013 0.4063 0.118 Uiso 1 1 calc R . .
H6S2 H -0.0336 -0.1369 0.4220 0.118 Uiso 1 1 calc R . .
C3S2 C 0.2274(2) -0.0676(3) 0.45162(7) 0.0808(14) Uani 1 1 d . . .
H7S2 H 0.1901 0.0041 0.4627 0.121 Uiso 1 1 calc R . .
H8S2 H 0.3173 -0.0572 0.4530 0.121 Uiso 1 1 calc R . .
H9S2 H 0.2072 -0.1429 0.4647 0.121 Uiso 1 1 calc R . .
C1S3 C 0.0038(3) 0.2153(3) 0.47552(7) 0.1163(17) Uani 1 1 d . . .
H1S3 H 0.0865 0.2522 0.4778 0.174 Uiso 1 1 calc R . .
H2S3 H 0.0103 0.1265 0.4707 0.174 Uiso 1 1 calc R . .
H3S3 H -0.0356 0.2278 0.4981 0.174 Uiso 1 1 calc R . .
C2S3 C -0.0993(3) 0.4619(3) 0.45002(8) 0.1241(17) Uani 1 1 d . . .
H4S3 H -0.1625 0.5032 0.4338 0.186 Uiso 1 1 calc R . .
H5S3 H -0.0189 0.5008 0.4476 0.186 Uiso 1 1 calc R . .
H6S3 H -0.1206 0.4695 0.4752 0.186 Uiso 1 1 calc R . .
C3S3 C -0.2501(2) 0.2228(4) 0.43467(8) 0.1269(19) Uani 1 1 d . . .
H7S3 H -0.3067 0.2756 0.4195 0.190 Uiso 1 1 calc R . .
H8S3 H -0.2784 0.2176 0.4591 0.190 Uiso 1 1 calc R . .
H9S3 H -0.2486 0.1398 0.4241 0.190 Uiso 1 1 calc R . .
C1S4 C 0.1746(3) 0.4868(3) 0.30594(9) 0.1009(15) Uani 1 1 d . . .
H1S4 H 0.2577 0.4557 0.3133 0.151 Uiso 1 1 calc R . .
H2S4 H 0.1471 0.5409 0.3249 0.151 Uiso 1 1 calc R . .
H3S4 H 0.1763 0.5336 0.2833 0.151 Uiso 1 1 calc R . .
C2S4 C -0.0777(2) 0.4078(3) 0.27021(7) 0.0957(14) Uani 1 1 d . . .
H4S4 H -0.1155 0.4758 0.2829 0.143 Uiso 1 1 calc R . .
H5S4 H -0.1373 0.3401 0.2662 0.143 Uiso 1 1 calc R . .
H6S4 H -0.0533 0.4373 0.2468 0.143 Uiso 1 1 calc R . .
C3S4 C 0.1345(2) 0.2307(3) 0.26909(7) 0.0700(12) Uani 1 1 d . . .
H7S4 H 0.2109 0.1990 0.2817 0.105 Uiso 1 1 calc R . .
H8S4 H 0.1531 0.2690 0.2462 0.105 Uiso 1 1 calc R . .
H9S4 H 0.0763 0.1622 0.2641 0.105 Uiso 1 1 calc R . .
O1 O -0.03040(15) -0.01620(19) 0.30509(5) 0.0732(8) Uani 1 1 d . . .

loop_
_atom_site_aniso_label
_atom_site_aniso_U_11
_atom_site_aniso_U_22
_atom_site_aniso_U_33
_atom_site_aniso_U_23
_atom_site_aniso_U_13
_atom_site_aniso_U_12
Li1 0.040(3) 0.040(3) 0.099(4) -0.007(3) 0.004(3) -0.007(3)
Li2 0.039(3) 0.073(4) 0.115(5) -0.019(4) -0.002(3) -0.022(3)
Si1 0.0430(5) 0.0520(6) 0.0661(6) 0.0041(6) 0.0011(5) 0.0037(5)
Si2 0.0670(6) 0.0530(6) 0.0538(6) 0.0017(6) -0.0035(5) -0.0029(6)
Si3 0.0672(6) 0.1248(9) 0.0554(6) 0.0082(7) 0.0181(5) 0.0169(7)
Si4 0.0717(6) 0.0682(7) 0.0519(6) 0.0151(6) 0.0161(5) 0.0251(6)
N1 0.0457(13) 0.0222(13) 0.0427(14) 0.0059(12) 0.0021(12) -0.0026(12)
N2 0.0527(15) 0.0615(16) 0.0467(15) 0.0223(14) -0.0008(13) 0.0207(14)
N3 0.0363(13) 0.0529(15) 0.0424(14) -0.0075(14) 0.0035(11) 0.0212(13)
N4 0.106(2) 0.0612(18) 0.090(2) -0.0173(18) 0.0074(17) -0.0008(17)
C1 0.0276(16) 0.0434(19) 0.0579(19) -0.0152(17) -0.0019(15) -0.0029(16)
C2 0.0302(16) 0.062(2) 0.0361(17) -0.0059(18) -0.0022(14) -0.0014(17)
C3 0.0506(19) 0.0271(18) 0.068(2) -0.0057(17) 0.0009(17) 0.0066(16)
C4 0.0360(17) 0.066(2) 0.069(2) -0.003(2) 0.0125(16) -0.0012(18)
C5 0.0496(19) 0.065(2) 0.070(2) 0.002(2) 0.0148(17) 0.0011(18)
C6 0.071(2) 0.0239(18) 0.073(2) 0.0042(17) 0.0140(18) 0.0160(17)
C7 0.065(2) 0.043(2) 0.074(2) -0.0071(19) 0.0064(18) -0.0097(19)
C8 0.092(3) 0.077(3) 0.116(3) 0.018(2) 0.010(2) 0.039(2)
C9 0.094(2) 0.0297(18) 0.062(2) -0.0036(18) 0.0091(19) 0.0164(19)
C10 0.091(2) 0.0327(18) 0.0419(19) -0.0156(17) -0.0045(17) 0.0062(18)
C11 0.082(2) 0.057(2) 0.092(2) -0.020(2) -0.002(2) -0.002(2)
C12 0.104(2) 0.086(3) 0.042(2) -0.014(2) 0.0181(18) 0.028(2)
C13 0.127(3) 0.060(2) 0.055(2) -0.0292(19) -0.013(2) 0.022(2)
C14 0.0325(19) 0.075(2) 0.107(3) 0.037(2) -0.0024(19) 0.0042(19)
C15 0.072(2) 0.085(3) 0.055(2) 0.008(2) 0.0271(17) 0.003(2)
C16 0.155(3) 0.076(3) 0.147(3) 0.007(3) -0.096(3) -0.030(3)
C17 0.052(2) 0.350(6) 0.109(3) -0.004(4) -0.002(2) 0.024(4)
C18 0.089(3) 0.128(3) 0.169(3) -0.081(3) -0.029(3) 0.030(3)
C19 0.167(4) 0.127(4) 0.127(3) 0.022(3) -0.012(3) 0.011(3)
C20 0.154(4) 0.254(5) 0.115(3) -0.007(4) 0.020(3) 0.034(4)
C1S1 0.054(2) 0.077(2) 0.079(2) 0.011(2) -0.0227(18) 0.013(2)
C2S1 0.077(2) 0.084(2) 0.063(2) -0.036(2) -0.0007(18) 0.025(2)
C3S1 0.0451(19) 0.074(2) 0.101(3) -0.001(2) 0.0101(18) -0.0278(19)
C1S2 0.115(3) 0.053(2) 0.095(3) -0.005(2) -0.006(2) 0.000(2)
C2S2 0.075(2) 0.092(3) 0.068(2) 0.018(2) 0.0043(19) -0.016(2)
C3S2 0.088(2) 0.077(3) 0.077(2) 0.008(2) 0.006(2) -0.007(2)
C1S3 0.117(3) 0.178(4) 0.056(2) 0.036(3) 0.020(2) 0.046(3)
C2S3 0.176(3) 0.112(3) 0.090(3) -0.023(3) 0.041(3) 0.041(3)
C3S3 0.068(2) 0.221(4) 0.097(3) 0.001(3) 0.033(2) -0.002(3)
C1S4 0.114(3) 0.050(2) 0.143(3) 0.045(2) 0.039(2) -0.007(2)
C2S4 0.103(2) 0.137(3) 0.048(2) 0.041(2) 0.0167(19) 0.067(2)
C3S4 0.085(2) 0.077(2) 0.0504(19) 0.0097(19) 0.0233(18) 0.017(2)
O1 0.0527(12) 0.0991(17) 0.0659(14) 0.0086(14) -0.0075(11) 0.0030(13)

loop_
_atom_type_symbol
_atom_type_description
_atom_type_scat_dispersion_real
_atom_type_scat_dispersion_imag
_atom_type_scat_source
Si Si 0.0817 0.0704 'International Tables Vol C Tables 4.2.6.8 and 6.1.1.4'
N N 0.0061 0.0033 'International Tables Vol C Tables 4.2.6.8 and 6.1.1.4'
C C 0.0033 0.0016 'International Tables Vol C Tables 4.2.6.8 and 6.1.1.4'
O O 0.0106 0.0060 'International Tables Vol C Tables 4.2.6.8 and 6.1.1.4'
Li Li -0.0003 0.0001 'International Tables Vol C Tables 4.2.6.8 and 6.1.1.4'
H H 0.0000 0.0000 'International Tables Vol C Tables 4.2.6.8 and 6.1.1.4'

loop_
_geom_angle_atom_site_label_1
_geom_angle_atom_site_label_2
_geom_angle_atom_site_label_3
_geom_angle
_geom_angle_site_symmetry_1
_geom_angle_site_symmetry_3
_geom_angle_publ_flag
N1 Li1 O1 127.9(3) . . ?
N1 Li1 N3 115.1(2) . . ?
O1 Li1 N3 116.6(2) . . ?
N1 Li1 Li2 54.43(18) . . ?
O1 Li1 Li2 168.6(3) . . ?
N3 Li1 Li2 63.91(19) . . ?
N1 Li1 C1 109.5(2) . . ?
O1 Li1 C1 119.1(2) . . ?
N3 Li1 C1 27.09(10) . . ?
Li2 Li1 C1 55.57(16) . . ?
N1 Li1 Si2 32.01(10) . . ?
O1 Li1 Si2 106.76(19) . . ?
N3 Li1 Si2 132.5(2) . . ?
Li2 Li1 Si2 69.73(18) . . ?
C1 Li1 Si2 112.96(18) . . ?
N1 Li1 Si1 29.14(9) . . ?
O1 Li1 Si1 121.7(2) . . ?
N3 Li1 Si1 109.21(18) . . ?
Li2 Li1 Si1 66.35(16) . . ?
C1 Li1 Si1 118.24(16) . . ?
Si2 Li1 Si1 57.95(9) . . ?
N2 Li2 N4 108.3(3) . . ?
N2 Li2 N1 122.6(3) . . ?
N4 Li2 N1 126.3(3) . . ?
N2 Li2 N3 63.13(16) . . ?
N4 Li2 N3 121.1(3) . . ?
N1 Li2 N3 97.7(2) . . ?
N2 Li2 Li1 84.1(2) . . ?
N4 Li2 Li1 159.7(3) . . ?
N1 Li2 Li1 50.55(17) . . ?
N3 Li2 Li1 49.47(16) . . ?
N2 Li2 C1 32.18(11) . . ?
N4 Li2 C1 112.8(3) . . ?
N1 Li2 C1 119.1(2) . . ?
N3 Li2 C1 32.16(10) . . ?
Li1 Li2 C1 69.14(18) . . ?
N2 Li2 Si1 150.4(3) . . ?
N4 Li2 Si1 101.32(19) . . ?
N1 Li2 Si1 30.93(9) . . ?
N3 Li2 Si1 100.3(2) . . ?
Li1 Li2 Si1 67.18(17) . . ?
C1 Li2 Si1 131.3(2) . . ?
N2 Li2 Si2 104.8(2) . . ?
N4 Li2 Si2 125.6(2) . . ?
N1 Li2 Si2 29.57(10) . . ?
N3 Li2 Si2 112.06(19) . . ?
Li1 Li2 Si2 63.34(17) . . ?
C1 Li2 Si2 118.20(19) . . ?
Si1 Li2 Si2 56.67(10) . . ?
N1 Si1 C3S1 112.34(11) . . ?
N1 Si1 C2S1 112.49(11) . . ?
C3S1 Si1 C2S1 105.01(13) . . ?
N1 Si1 C1S1 114.95(11) . . ?
C3S1 Si1 C1S1 104.04(12) . . ?
C2S1 Si1 C1S1 107.18(12) . . ?
N1 Si1 Li2 38.65(12) . . ?
C3S1 Si1 Li2 75.53(13) . . ?
C2S1 Si1 Li2 136.17(13) . . ?
C1S1 Si1 Li2 115.25(14) . . ?
N1 Si1 Li1 34.18(11) . . ?
C3S1 Si1 Li1 95.05(12) . . ?
C2S1 Si1 Li1 90.68(13) . . ?
C1S1 Si1 Li1 149.06(13) . . ?
Li2 Si1 Li1 46.47(13) . . ?
N1 Si2 C3S2 113.76(12) . . ?
N1 Si2 C2S2 109.91(12) . . ?
C3S2 Si2 C2S2 106.41(13) . . ?
N1 Si2 C1S2 115.18(12) . . ?
C3S2 Si2 C1S2 105.25(13) . . ?
C2S2 Si2 C1S2 105.65(13) . . ?
N1 Si2 Li1 37.84(11) . . ?
C3S2 Si2 Li1 138.10(14) . . ?
C2S2 Si2 Li1 74.19(13) . . ?
C1S2 Si2 Li1 115.01(13) . . ?
N1 Si2 Li2 36.98(12) . . ?
C3S2 Si2 Li2 91.48(14) . . ?
C2S2 Si2 Li2 90.24(13) . . ?
C1S2 Si2 Li2 152.16(14) . . ?
Li1 Si2 Li2 46.93(14) . . ?
N2 Si3 C3S3 112.34(13) . . ?
N2 Si3 C1S3 105.68(13) . . ?
C3S3 Si3 C1S3 108.60(15) . . ?
N2 Si3 C2S3 114.79(13) . . ?
C3S3 Si3 C2S3 109.40(16) . . ?
C1S3 Si3 C2S3 105.58(14) . . ?
N3 Si4 C2S4 117.52(12) . . ?
N3 Si4 C3S4 106.07(12) . . ?
C2S4 Si4 C3S4 104.74(12) . . ?
N3 Si4 C1S4 111.79(12) . . ?
C2S4 Si4 C1S4 107.49(14) . . ?
C3S4 Si4 C1S4 108.73(13) . . ?
Si2 N1 Si1 121.85(12) . . ?
Si2 N1 Li1 110.15(17) . . ?
Si1 N1 Li1 116.67(18) . . ?
Si2 N1 Li2 113.45(19) . . ?
Si1 N1 Li2 110.42(17) . . ?
Li1 N1 Li2 75.0(2) . . ?
C1 N2 Si3 130.48(19) . . ?
C1 N2 Li2 93.4(2) . . ?
Si3 N2 Li2 130.3(2) . . ?
C1 N3 Si4 129.95(18) . . ?
C1 N3 Li1 109.6(2) . . ?
Si4 N3 Li1 117.21(18) . . ?
C1 N3 Li2 76.42(18) . . ?
Si4 N3 Li2 138.05(16) . . ?
Li1 N3 Li2 66.6(2) . . ?
C9 N4 Li2 165.4(3) . . ?
N2 C1 N3 122.3(2) . . ?
N2 C1 C2 120.0(2) . . ?
N3 C1 C2 117.7(2) . . ?
N2 C1 Li2 54.42(18) . . ?
N3 C1 Li2 71.42(19) . . ?
C2 C1 Li2 158.3(2) . . ?
N2 C1 Li1 86.28(19) . . ?
N3 C1 Li1 43.34(16) . . ?
C2 C1 Li1 145.27(19) . . ?
Li2 C1 Li1 55.29(17) . . ?
C3 C2 C7 115.9(2) . . ?
C3 C2 C1 119.0(2) . . ?
C7 C2 C1 125.1(2) . . ?
C4 C3 C2 123.0(2) . . ?
C3 C4 C5 120.3(2) . . ?
C6 C5 C4 117.2(2) . . ?
C6 C5 C8 120.9(2) . . ?
C4 C5 C8 121.9(2) . . ?
C5 C6 C7 122.9(2) . . ?
C6 C7 C2 120.7(2) . . ?
N4 C9 C10 176.0(3) . . ?
C11 C10 C15 118.7(3) . . ?
C11 C10 C9 118.9(3) . . ?
C15 C10 C9 122.4(2) . . ?
C10 C11 C12 122.9(3) . . ?
C13 C12 C11 117.4(3) . . ?
C14 C13 C12 120.2(3) . . ?
C14 C13 C16 116.7(3) . . ?
C12 C13 C16 123.0(3) . . ?
C13 C14 C15 122.2(3) . . ?
C10 C15 C14 118.5(3) . . ?
C18 C17 O1 116.7(3) . . ?
C20 C19 O1 115.9(3) . . ?
C17 O1 C19 113.0(3) . . ?
C17 O1 Li1 122.7(3) . . ?
C19 O1 Li1 123.6(2) . . ?

loop_
_geom_bond_atom_site_label_1
_geom_bond_atom_site_label_2
_geom_bond_distance
_geom_bond_site_symmetry_2
_geom_bond_publ_flag
Li1 N1 1.958(5) . ?
Li1 O1 1.998(5) . ?
Li1 N3 2.029(5) . ?
Li1 Li2 2.450(7) . ?
Li1 C1 2.785(5) . ?
Li1 Si2 2.997(5) . ?
Li1 Si1 3.115(5) . ?
Li2 N2 2.003(5) . ?
Li2 N4 2.029(6) . ?
Li2 N1 2.063(6) . ?
Li2 N3 2.397(6) . ?
Li2 C1 2.458(5) . ?
Li2 Si1 3.095(5) . ?
Li2 Si2 3.146(6) . ?
Si1 N1 1.698(2) . ?
Si1 C3S1 1.874(3) . ?
Si1 C2S1 1.886(3) . ?
Si1 C1S1 1.899(3) . ?
Si2 N1 1.692(2) . ?
Si2 C3S2 1.863(3) . ?
Si2 C2S2 1.879(3) . ?
Si2 C1S2 1.888(3) . ?
Si3 N2 1.707(2) . ?
Si3 C3S3 1.849(3) . ?
Si3 C1S3 1.848(3) . ?
Si3 C2S3 1.894(3) . ?
Si4 N3 1.718(2) . ?
Si4 C2S4 1.866(3) . ?
Si4 C3S4 1.882(3) . ?
Si4 C1S4 1.893(3) . ?
N2 C1 1.311(3) . ?
N3 C1 1.346(3) . ?
N4 C9 1.156(4) . ?
C1 C2 1.519(3) . ?
C2 C3 1.382(3) . ?
C2 C7 1.413(4) . ?
C3 C4 1.382(3) . ?
C4 C5 1.393(4) . ?
C5 C6 1.371(4) . ?
C5 C8 1.500(4) . ?
C6 C7 1.372(4) . ?
C9 C10 1.407(4) . ?
C10 C11 1.350(4) . ?
C10 C15 1.385(4) . ?
C11 C12 1.387(4) . ?
C12 C13 1.384(4) . ?
C13 C14 1.333(4) . ?
C13 C16 1.522(4) . ?
C14 C15 1.389(4) . ?
C17 C18 1.337(4) . ?
C17 O1 1.422(3) . ?
C19 C20 1.399(4) . ?
C19 O1 1.448(4) . ?
